data_8107384
loop_
_publ_author_name
'Shin, Soon Young'
'Koh, Dongsoo'

_publ_section_title
;
 The crystal structure of
 2-(7-(2,3-dimethoxyphenyl)-[1,2,4]triazolo[1,5-a]-pyrimidin-5-yl)-3-methoxyphenol,
 C20H18N4O4
;
_journal_issue 2
_journal_name_full 'Zeitschrift f\"ur Kristallographie - New Crystal Structures'
_journal_page_first 167
_journal_page_last 169
_journal_paper_doi 10.1515/ncrs-2022-0534
_journal_volume 238
_journal_year 2023
_chemical_formula_moiety 'C20 H18 N4 O4'
_chemical_formula_sum 'C20 H18 N4 O4'
_chemical_formula_weight 378.38
_space_group_crystal_system orthorhombic
_space_group_IT_number 61
_space_group_name_Hall '-P 2ac 2ab'
_space_group_name_H-M_alt 'P b c a'
_atom_sites_solution_hydrogens geom
_atom_sites_solution_primary direct
_audit_creation_method SHELXL-2014/7
_cell_angle_alpha 90
_cell_angle_beta 90
_cell_angle_gamma 90
_cell_formula_units_Z 8
_cell_length_a 7.670(4)
_cell_length_b 15.679(8)
_cell_length_c 29.170(17)
_cell_measurement_reflns_used 7830
_cell_measurement_temperature 243(2)
_cell_measurement_theta_max 28.16
_cell_measurement_theta_min 2.60
_cell_volume 3508(3)
_computing_cell_refinement 'Bruker SAINT [1]'
_computing_data_collection 'Bruker APEX3 [1]'
_computing_data_reduction 'Bruker SAINT [1]'
_computing_molecular_graphics 'OLEX [4]'
_computing_publication_material 'OLEX [4]'
_computing_structure_refinement 'SHELXL-2014/7 [3]'
_computing_structure_solution 'Bruker SHELXTL [2]'
_diffrn_ambient_temperature 243(2)
_diffrn_measured_fraction_theta_full 0.999
_diffrn_measured_fraction_theta_max 0.998
_diffrn_measurement_device_type 'PHOTON III M14'
_diffrn_measurement_method '\f and \w scans'
_diffrn_radiation_type MoK\a
_diffrn_radiation_wavelength 0.71073
_diffrn_reflns_av_R_equivalents 0.1175
_diffrn_reflns_av_unetI/netI 0.0454
_diffrn_reflns_Laue_measured_fraction_full 0.999
_diffrn_reflns_Laue_measured_fraction_max 0.998
_diffrn_reflns_limit_h_max 10
_diffrn_reflns_limit_h_min -10
_diffrn_reflns_limit_k_max 20
_diffrn_reflns_limit_k_min -20
_diffrn_reflns_limit_l_max 38
_diffrn_reflns_limit_l_min -38
_diffrn_reflns_number 74837
_diffrn_reflns_point_group_measured_fraction_full 0.999
_diffrn_reflns_point_group_measured_fraction_max 0.998
_diffrn_reflns_theta_full 25.242
_diffrn_reflns_theta_max 28.344
_diffrn_reflns_theta_min 2.598
_exptl_absorpt_coefficient_mu 0.103
_exptl_absorpt_correction_T_max 0.6642
_exptl_absorpt_correction_T_min 0.6178
_exptl_absorpt_correction_type multi-scan
_exptl_absorpt_process_details 'Bruker SADABS'
_exptl_crystal_colour yellow
_exptl_crystal_density_diffrn 1.433
_exptl_crystal_description block
_exptl_crystal_F_000 1584
_exptl_crystal_size_max 0.176
_exptl_crystal_size_mid 0.119
_exptl_crystal_size_min 0.092
_refine_diff_density_max 0.354
_refine_diff_density_min -0.357
_refine_diff_density_rms 0.091
_refine_ls_extinction_coef .
_refine_ls_extinction_method none
_refine_ls_goodness_of_fit_ref 1.057
_refine_ls_hydrogen_treatment constr
_refine_ls_matrix_type full
_refine_ls_number_parameters 257
_refine_ls_number_reflns 4372
_refine_ls_number_restraints 0
_refine_ls_restrained_S_all 1.057
_refine_ls_R_factor_all 0.0590
_refine_ls_R_factor_gt 0.0497
_refine_ls_shift/su_max 0.001
_refine_ls_shift/su_mean 0.000
_refine_ls_structure_factor_coef Fsqd
_refine_ls_weighting_details 'w=1/[\s^2^(Fo^2^)+(0.0674P)^2^+1.2615P] where P=(Fo^2^+2Fc^2^)/3'
_refine_ls_weighting_scheme calc
_refine_ls_wR_factor_gt 0.1301
_refine_ls_wR_factor_ref 0.1379
_reflns_Friedel_coverage 0.000
_reflns_Friedel_fraction_full .
_reflns_Friedel_fraction_max .
_reflns_number_gt 3673
_reflns_number_total 4372
_reflns_threshold_expression 'I > 2\s(I)'
_cod_data_source_file suppl_j_ncrs-2022-0534_suppl.cif
_cod_data_source_block DK5003
_cod_depositor_comments
;
The following automatic conversions were performed:

data item '_exptl_absorpt_correction_type' value 'Multi-scan' was
changed to 'multi-scan' in accordance with the built-in table derived
from the CIF Core dictionary named 'cif_core.dic' version 2.4.5 last
updated on 2014-11-21.

Automatic conversion script
Id: cif_fix_values 8738 2021-04-28 16:35:53Z antanas 
;
_cod_database_code 8107384
_shelx_shelxl_version_number 2014/7
_shelx_space_group_comment
; 
The symmetry employed for this shelxl refinement is uniquely defined 
by the following loop, which should always be used as a source of 
symmetry information in preference to the above space-group names. 
They are only intended as comments. 
;
_shelx_estimated_absorpt_t_min 0.982
_shelx_estimated_absorpt_t_max 0.991

loop_
_space_group_symop_operation_xyz
'x, y, z'
'-x+1/2, -y, z+1/2'
'-x, y+1/2, -z+1/2'
'x+1/2, -y+1/2, -z'
'-x, -y, -z'
'x-1/2, y, -z-1/2'
'x, -y-1/2, z-1/2'
'-x-1/2, y-1/2, z'

loop_
_atom_site_label
_atom_site_type_symbol
_atom_site_fract_x
_atom_site_fract_y
_atom_site_fract_z
_atom_site_U_iso_or_equiv
_atom_site_adp_type
_atom_site_occupancy
_atom_site_site_symmetry_order
_atom_site_calc_flag
_atom_site_refinement_flags_posn
_atom_site_refinement_flags_adp
_atom_site_refinement_flags_occupancy
_atom_site_disorder_assembly
_atom_site_disorder_group
C1 C 0.38484(18) 0.59378(8) 0.62791(5) 0.0257(3) Uani 1 1 d . . . . .
C2 C 0.35701(17) 0.62097(8) 0.67182(5) 0.0259(3) Uani 1 1 d . . . . .
H2 H 0.2897 0.6702 0.6768 0.031 Uiso 1 1 calc R U . . .
C3 C 0.42787(17) 0.57634(8) 0.71030(4) 0.0242(3) Uani 1 1 d . . . . .
C4 C 0.54978(19) 0.47869(9) 0.66024(5) 0.0289(3) Uani 1 1 d . . . . .
C5 C 0.6293(2) 0.41849(10) 0.60014(6) 0.0423(4) Uani 1 1 d . . . . .
H5 H 0.6829 0.3785 0.5807 0.051 Uiso 1 1 calc R U . . .
C6 C 0.30267(18) 0.63133(9) 0.58661(5) 0.0266(3) Uani 1 1 d . . . . .
C7 C 0.31347(18) 0.71865(9) 0.57803(5) 0.0268(3) Uani 1 1 d . . . . .
C8 C 0.22543(18) 0.75381(9) 0.53996(5) 0.0285(3) Uani 1 1 d . . . . .
C9 C 0.1308(2) 0.70083(10) 0.51126(5) 0.0359(3) Uani 1 1 d . . . . .
H9 H 0.0719 0.7238 0.4858 0.043 Uiso 1 1 calc R U . . .
C10 C 0.1226(2) 0.61363(10) 0.52003(5) 0.0382(4) Uani 1 1 d . . . . .
H10 H 0.0580 0.5781 0.5004 0.046 Uiso 1 1 calc R U . . .
C11 C 0.2077(2) 0.57875(9) 0.55698(5) 0.0327(3) Uani 1 1 d . . . . .
H11 H 0.2020 0.5197 0.5623 0.039 Uiso 1 1 calc R U . . .
C12 C 0.3499(4) 0.83560(11) 0.62957(7) 0.0630(6) Uani 1 1 d . . . . .
H12A H 0.3261 0.8832 0.6093 0.095 Uiso 1 1 calc R U . . .
H12B H 0.4310 0.8535 0.6532 0.095 Uiso 1 1 calc R U . . .
H12C H 0.2421 0.8167 0.6437 0.095 Uiso 1 1 calc R U . . .
C13 C 0.1568(3) 0.87668(11) 0.49522(6) 0.0429(4) Uani 1 1 d . . . . .
H13A H 0.1958 0.8500 0.4670 0.064 Uiso 1 1 calc R U . . .
H13B H 0.1820 0.9373 0.4941 0.064 Uiso 1 1 calc R U . . .
H13C H 0.0322 0.8683 0.4987 0.064 Uiso 1 1 calc R U . . .
C14 C 0.40307(17) 0.60166(8) 0.75868(4) 0.0250(3) Uani 1 1 d . . . . .
C15 C 0.32199(18) 0.67928(9) 0.77281(5) 0.0282(3) Uani 1 1 d . . . . .
C16 C 0.3013(2) 0.69961(10) 0.81890(5) 0.0374(3) Uani 1 1 d . . . . .
H16 H 0.2484 0.7514 0.8273 0.045 Uiso 1 1 calc R U . . .
C17 C 0.3586(2) 0.64355(12) 0.85240(5) 0.0418(4) Uani 1 1 d . . . . .
H17 H 0.3431 0.6574 0.8835 0.050 Uiso 1 1 calc R U . . .
C18 C 0.4372(2) 0.56849(11) 0.84076(5) 0.0372(3) Uani 1 1 d . . . . .
H18 H 0.4743 0.5308 0.8638 0.045 Uiso 1 1 calc R U . . .
C19 C 0.46275(19) 0.54748(9) 0.79470(5) 0.0298(3) Uani 1 1 d . . . . .
C20 C 0.1802(2) 0.81018(10) 0.75238(6) 0.0398(4) Uani 1 1 d . . . . .
H20A H 0.0763 0.7959 0.7697 0.060 Uiso 1 1 calc R U . . .
H20B H 0.1476 0.8421 0.7252 0.060 Uiso 1 1 calc R U . . .
H20C H 0.2571 0.8446 0.7712 0.060 Uiso 1 1 calc R U . . .
N1 N 0.52069(16) 0.50528(7) 0.70339(4) 0.0280(3) Uani 1 1 d . . . . .
N2 N 0.48650(16) 0.52257(7) 0.62295(4) 0.0276(3) Uani 1 1 d . . . . .
N3 N 0.54005(19) 0.48372(8) 0.58320(4) 0.0378(3) Uani 1 1 d . . . . .
N4 N 0.6406(2) 0.41137(8) 0.64611(5) 0.0388(3) Uani 1 1 d . . . . .
O1 O 0.42467(16) 0.76693(7) 0.60383(4) 0.0388(3) Uani 1 1 d . . . . .
O2 O 0.24599(15) 0.83905(6) 0.53345(4) 0.0351(3) Uani 1 1 d . . . . .
O3 O 0.26813(15) 0.73349(6) 0.73912(4) 0.0349(3) Uani 1 1 d . . . . .
O4 O 0.54735(16) 0.47357(7) 0.78714(4) 0.0390(3) Uani 1 1 d . . . . .
H4 H 0.5643 0.4676 0.7592 0.059 Uiso 1 1 calc R U . . .

loop_
_atom_site_aniso_label
_atom_site_aniso_U_11
_atom_site_aniso_U_22
_atom_site_aniso_U_33
_atom_site_aniso_U_23
_atom_site_aniso_U_13
_atom_site_aniso_U_12
C1 0.0283(6) 0.0231(6) 0.0257(6) 0.0027(5) -0.0014(5) -0.0011(5)
C2 0.0291(6) 0.0236(6) 0.0250(6) 0.0011(5) -0.0018(5) 0.0000(5)
C3 0.0241(6) 0.0241(6) 0.0244(6) 0.0013(5) -0.0011(5) -0.0040(5)
C4 0.0337(7) 0.0252(6) 0.0279(7) 0.0033(5) -0.0011(6) 0.0013(5)
C5 0.0561(10) 0.0359(8) 0.0350(8) -0.0037(6) 0.0039(7) 0.0129(7)
C6 0.0295(6) 0.0286(7) 0.0217(6) 0.0020(5) 0.0001(5) 0.0019(5)
C7 0.0297(6) 0.0280(6) 0.0228(6) 0.0003(5) -0.0021(5) 0.0000(5)
C8 0.0307(7) 0.0293(7) 0.0255(7) 0.0028(5) -0.0004(5) 0.0038(5)
C9 0.0387(8) 0.0394(8) 0.0296(7) 0.0019(6) -0.0098(6) 0.0028(6)
C10 0.0442(9) 0.0375(8) 0.0329(8) -0.0031(6) -0.0104(7) -0.0045(7)
C11 0.0400(8) 0.0293(7) 0.0286(7) 0.0004(5) -0.0019(6) -0.0021(6)
C12 0.1150(19) 0.0327(9) 0.0414(10) -0.0079(7) -0.0198(11) 0.0039(10)
C13 0.0595(10) 0.0378(8) 0.0313(8) 0.0076(6) -0.0128(7) 0.0068(8)
C14 0.0256(6) 0.0268(6) 0.0225(6) 0.0004(5) -0.0013(5) -0.0047(5)
C15 0.0285(6) 0.0286(6) 0.0276(7) -0.0010(5) 0.0003(5) -0.0044(5)
C16 0.0426(8) 0.0378(8) 0.0318(8) -0.0076(6) 0.0039(6) -0.0015(7)
C17 0.0499(9) 0.0511(9) 0.0244(7) -0.0045(7) 0.0018(7) -0.0071(8)
C18 0.0436(8) 0.0437(8) 0.0244(7) 0.0045(6) -0.0041(6) -0.0065(7)
C19 0.0314(7) 0.0314(7) 0.0266(7) 0.0023(5) -0.0035(5) -0.0056(5)
C20 0.0456(9) 0.0328(7) 0.0409(8) -0.0059(7) 0.0015(7) 0.0086(7)
N1 0.0343(6) 0.0252(6) 0.0244(6) 0.0021(4) -0.0018(5) 0.0014(5)
N2 0.0347(6) 0.0253(6) 0.0227(6) 0.0013(4) 0.0014(5) 0.0018(5)
N3 0.0515(8) 0.0363(7) 0.0257(6) -0.0024(5) 0.0060(6) 0.0087(6)
N4 0.0523(8) 0.0294(6) 0.0348(7) -0.0006(5) 0.0014(6) 0.0112(6)
O1 0.0494(6) 0.0304(5) 0.0364(6) 0.0017(4) -0.0160(5) -0.0056(5)
O2 0.0457(6) 0.0294(5) 0.0303(5) 0.0059(4) -0.0101(5) 0.0026(4)
O3 0.0444(6) 0.0290(5) 0.0312(6) -0.0018(4) 0.0000(5) 0.0078(4)
O4 0.0549(7) 0.0338(6) 0.0283(5) 0.0055(4) -0.0050(5) 0.0071(5)

loop_
_atom_type_symbol
_atom_type_description
_atom_type_scat_dispersion_real
_atom_type_scat_dispersion_imag
_atom_type_scat_source
C C 0.0033 0.0016 'International Tables Vol C Tables 4.2.6.8 and 6.1.1.4'
H H 0.0000 0.0000 'International Tables Vol C Tables 4.2.6.8 and 6.1.1.4'
N N 0.0061 0.0033 'International Tables Vol C Tables 4.2.6.8 and 6.1.1.4'
O O 0.0106 0.0060 'International Tables Vol C Tables 4.2.6.8 and 6.1.1.4'

loop_
_geom_angle_atom_site_label_1
_geom_angle_atom_site_label_2
_geom_angle_atom_site_label_3
_geom_angle
_geom_angle_site_symmetry_1
_geom_angle_site_symmetry_3
C2 C1 N2 116.24(12) . .
C2 C1 C6 124.87(13) . .
N2 C1 C6 118.71(12) . .
C1 C2 C3 121.58(13) . .
C1 C2 H2 119.2 . .
C3 C2 H2 119.2 . .
N1 C3 C2 119.44(12) . .
N1 C3 C14 115.86(11) . .
C2 C3 C14 124.69(12) . .
N4 C4 N1 128.53(13) . .
N4 C4 N2 109.68(13) . .
N1 C4 N2 121.77(13) . .
N3 C5 N4 117.89(14) . .
N3 C5 H5 121.1 . .
N4 C5 H5 121.1 . .
C7 C6 C11 119.91(13) . .
C7 C6 C1 120.73(12) . .
C11 C6 C1 119.31(13) . .
O1 C7 C6 118.83(12) . .
O1 C7 C8 121.03(13) . .
C6 C7 C8 119.75(13) . .
O2 C8 C9 124.49(13) . .
O2 C8 C7 116.00(12) . .
C9 C8 C7 119.47(13) . .
C8 C9 C10 120.10(14) . .
C8 C9 H9 119.9 . .
C10 C9 H9 119.9 . .
C11 C10 C9 120.93(14) . .
C11 C10 H10 119.5 . .
C9 C10 H10 119.5 . .
C10 C11 C6 119.83(14) . .
C10 C11 H11 120.1 . .
C6 C11 H11 120.1 . .
O1 C12 H12A 109.5 . .
O1 C12 H12B 109.5 . .
H12A C12 H12B 109.5 . .
O1 C12 H12C 109.5 . .
H12A C12 H12C 109.5 . .
H12B C12 H12C 109.5 . .
O2 C13 H13A 109.5 . .
O2 C13 H13B 109.5 . .
H13A C13 H13B 109.5 . .
O2 C13 H13C 109.5 . .
H13A C13 H13C 109.5 . .
H13B C13 H13C 109.5 . .
C19 C14 C15 115.77(13) . .
C19 C14 C3 120.13(13) . .
C15 C14 C3 124.09(12) . .
O3 C15 C16 121.29(14) . .
O3 C15 C14 117.09(12) . .
C16 C15 C14 121.62(13) . .
C17 C16 C15 120.00(15) . .
C17 C16 H16 120.0 . .
C15 C16 H16 120.0 . .
C18 C17 C16 120.76(15) . .
C18 C17 H17 119.6 . .
C16 C17 H17 119.6 . .
C17 C18 C19 120.29(15) . .
C17 C18 H18 119.9 . .
C19 C18 H18 119.9 . .
O4 C19 C18 115.35(13) . .
O4 C19 C14 123.12(13) . .
C18 C19 C14 121.52(14) . .
O3 C20 H20A 109.5 . .
O3 C20 H20B 109.5 . .
H20A C20 H20B 109.5 . .
O3 C20 H20C 109.5 . .
H20A C20 H20C 109.5 . .
H20B C20 H20C 109.5 . .
C3 N1 C4 119.20(11) . .
C1 N2 N3 128.42(12) . .
C1 N2 C4 121.68(12) . .
N3 N2 C4 109.90(12) . .
C5 N3 N2 100.48(13) . .
C4 N4 C5 102.04(13) . .
C7 O1 C12 117.09(15) . .
C8 O2 C13 117.23(12) . .
C15 O3 C20 118.13(12) . .
C19 O4 H4 109.5 . .

loop_
_geom_bond_atom_site_label_1
_geom_bond_atom_site_label_2
_geom_bond_distance
_geom_bond_site_symmetry_2
C1 C2 1.367(2) .
C1 N2 1.3695(18) .
C1 C6 1.4816(19) .
C2 C3 1.4300(19) .
C2 H2 0.9400 .
C3 N1 1.3376(18) .
C3 C14 1.4783(19) .
C4 N4 1.3301(19) .
C4 N1 1.3446(19) .
C4 N2 1.3755(18) .
C5 N3 1.326(2) .
C5 N4 1.348(2) .
C5 H5 0.9400 .
C6 C7 1.394(2) .
C6 C11 1.399(2) .
C7 O1 1.3663(17) .
C7 C8 1.4118(19) .
C8 O2 1.3591(18) .
C8 C9 1.385(2) .
C9 C10 1.392(2) .
C9 H9 0.9400 .
C10 C11 1.373(2) .
C10 H10 0.9400 .
C11 H11 0.9400 .
C12 O1 1.432(2) .
C12 H12A 0.9700 .
C12 H12B 0.9700 .
C12 H12C 0.9700 .
C13 O2 1.4352(18) .
C13 H13A 0.9700 .
C13 H13B 0.9700 .
C13 H13C 0.9700 .
C14 C19 1.4266(19) .
C14 C15 1.428(2) .
C15 O3 1.3635(18) .
C15 C16 1.391(2) .
C16 C17 1.386(2) .
C16 H16 0.9400 .
C17 C18 1.365(3) .
C17 H17 0.9400 .
C18 C19 1.397(2) .
C18 H18 0.9400 .
C19 O4 1.3463(19) .
C20 O3 1.4320(18) .
C20 H20A 0.9700 .
C20 H20B 0.9700 .
C20 H20C 0.9700 .
N2 N3 1.3725(17) .
O4 H4 0.8300 .

loop_
_geom_hbond_atom_site_label_D
_geom_hbond_atom_site_label_H
_geom_hbond_atom_site_label_A
_geom_hbond_distance_DH
_geom_hbond_distance_HA
_geom_hbond_distance_DA
_geom_hbond_angle_DHA
_geom_hbond_site_symmetry_A
O4 H4 N1 0.83 1.76 2.501(2) 147.0 .

loop_
_geom_torsion_atom_site_label_1
_geom_torsion_atom_site_label_2
_geom_torsion_atom_site_label_3
_geom_torsion_atom_site_label_4
_geom_torsion
_geom_torsion_site_symmetry_1
_geom_torsion_site_symmetry_2
_geom_torsion_site_symmetry_3
_geom_torsion_site_symmetry_4
N2 C1 C2 C3 -1.10(19) . . . .
C6 C1 C2 C3 173.87(12) . . . .
C1 C2 C3 N1 -1.4(2) . . . .
C1 C2 C3 C14 -179.82(12) . . . .
C2 C1 C6 C7 53.4(2) . . . .
N2 C1 C6 C7 -131.78(14) . . . .
C2 C1 C6 C11 -124.14(16) . . . .
N2 C1 C6 C11 50.71(19) . . . .
C11 C6 C7 O1 -171.66(13) . . . .
C1 C6 C7 O1 10.8(2) . . . .
C11 C6 C7 C8 1.3(2) . . . .
C1 C6 C7 C8 -176.21(13) . . . .
O1 C7 C8 O2 -5.8(2) . . . .
C6 C7 C8 O2 -178.53(13) . . . .
O1 C7 C8 C9 172.08(14) . . . .
C6 C7 C8 C9 -0.7(2) . . . .
O2 C8 C9 C10 177.71(15) . . . .
C7 C8 C9 C10 0.1(2) . . . .
C8 C9 C10 C11 0.0(3) . . . .
C9 C10 C11 C6 0.6(2) . . . .
C7 C6 C11 C10 -1.2(2) . . . .
C1 C6 C11 C10 176.29(14) . . . .
N1 C3 C14 C19 -5.54(18) . . . .
C2 C3 C14 C19 172.94(12) . . . .
N1 C3 C14 C15 174.03(12) . . . .
C2 C3 C14 C15 -7.5(2) . . . .
C19 C14 C15 O3 178.17(12) . . . .
C3 C14 C15 O3 -1.4(2) . . . .
C19 C14 C15 C16 -0.8(2) . . . .
C3 C14 C15 C16 179.64(13) . . . .
O3 C15 C16 C17 -179.47(14) . . . .
C14 C15 C16 C17 -0.6(2) . . . .
C15 C16 C17 C18 0.7(3) . . . .
C16 C17 C18 C19 0.7(3) . . . .
C17 C18 C19 O4 177.59(15) . . . .
C17 C18 C19 C14 -2.1(2) . . . .
C15 C14 C19 O4 -177.57(13) . . . .
C3 C14 C19 O4 2.0(2) . . . .
C15 C14 C19 C18 2.1(2) . . . .
C3 C14 C19 C18 -178.29(13) . . . .
C2 C3 N1 C4 1.96(19) . . . .
C14 C3 N1 C4 -179.48(12) . . . .
N4 C4 N1 C3 178.60(15) . . . .
N2 C4 N1 C3 -0.1(2) . . . .
C2 C1 N2 N3 -177.41(14) . . . .
C6 C1 N2 N3 7.3(2) . . . .
C2 C1 N2 C4 3.04(19) . . . .
C6 C1 N2 C4 -172.25(12) . . . .
N4 C4 N2 C1 178.52(13) . . . .
N1 C4 N2 C1 -2.6(2) . . . .
N4 C4 N2 N3 -1.10(17) . . . .
N1 C4 N2 N3 177.78(13) . . . .
N4 C5 N3 N2 -0.6(2) . . . .
C1 N2 N3 C5 -178.61(15) . . . .
C4 N2 N3 C5 0.98(17) . . . .
N1 C4 N4 C5 -178.12(16) . . . .
N2 C4 N4 C5 0.67(18) . . . .
N3 C5 N4 C4 0.0(2) . . . .
C6 C7 O1 C12 -120.92(16) . . . .
C8 C7 O1 C12 66.24(19) . . . .
C9 C8 O2 C13 2.8(2) . . . .
C7 C8 O2 C13 -179.49(14) . . . .
C16 C15 O3 C20 -3.5(2) . . . .
C14 C15 O3 C20 177.55(13) . . . .
